data_4027680
loop_
_publ_author_name
'Kseniya N. Sedenkova'
'Elena B. Averina'
'Yuri K. Grishin'
'Andrei G. Kutateladze'
'Victor B. Rybakov'
'Tamara S. Kuznetsova'
'Nikolay S. Zefirov'

_publ_section_title
;
 Three-Component Heterocyclization ofgem-Bromofluorocyclopropanes with
 NOBF4: Access to 4-Fluoropyrimidine N-Oxides
;
_journal_name_full 'Journal of Organic Chemistry'
_journal_page_first 9893
_journal_page_last 9899
_journal_paper_doi 10.1021/jo301880m
_journal_volume 77
_journal_year 2012
_chemical_formula_moiety 'C18 H22 Cl2 Cu F2 N4 O2'
_chemical_formula_sum 'C18 H22 Cl2 Cu F2 N4 O2'
_chemical_formula_weight 498.84
_chemical_name_systematic
; 
 ? 
;
_space_group_IT_number 14
_symmetry_cell_setting monoclinic
_symmetry_space_group_name_Hall '-P 2yn'
_symmetry_space_group_name_H-M 'P 1 21/n 1'
_atom_sites_solution_hydrogens geom
_atom_sites_solution_primary direct
_atom_sites_solution_secondary difmap
_audit_creation_method SHELXL97
_cell_angle_alpha 90.00
_cell_angle_beta 109.773(3)
_cell_angle_gamma 90.00
_cell_formula_units_Z 2
_cell_length_a 7.0434(3)
_cell_length_b 15.9831(7)
_cell_length_c 9.6404(4)
_cell_measurement_reflns_used 3352
_cell_measurement_temperature 295(2)
_cell_measurement_theta_max 25.99
_cell_measurement_theta_min 3.13
_cell_volume 1021.28(8)
_computing_structure_refinement 'SHELXL97 (Sheldrick, 2008)'
_computing_structure_solution 'SHELXS97 (Sheldrick, 2008)'
_diffrn_ambient_temperature 295(2)
_diffrn_measured_fraction_theta_full 0.954
_diffrn_measured_fraction_theta_max 0.954
_diffrn_radiation_monochromator graphite
_diffrn_radiation_source 'fine-focus sealed tube'
_diffrn_radiation_type MoK\a
_diffrn_radiation_wavelength 0.71073
_diffrn_reflns_av_R_equivalents 0.0920
_diffrn_reflns_av_sigmaI/netI 0.1406
_diffrn_reflns_limit_h_max 8
_diffrn_reflns_limit_h_min -8
_diffrn_reflns_limit_k_max 19
_diffrn_reflns_limit_k_min 0
_diffrn_reflns_limit_l_max 11
_diffrn_reflns_limit_l_min 0
_diffrn_reflns_number 3352
_diffrn_reflns_theta_full 25.99
_diffrn_reflns_theta_max 25.99
_diffrn_reflns_theta_min 3.13
_exptl_absorpt_coefficient_mu 1.371
_exptl_absorpt_correction_type none
_exptl_crystal_density_diffrn 1.622
_exptl_crystal_F_000 510
_exptl_crystal_size_max 0.20
_exptl_crystal_size_mid 0.20
_exptl_crystal_size_min 0.20
_refine_diff_density_max 0.354
_refine_diff_density_min -0.395
_refine_diff_density_rms 0.088
_refine_ls_extinction_method none
_refine_ls_goodness_of_fit_ref 0.775
_refine_ls_hydrogen_treatment mixed
_refine_ls_matrix_type full
_refine_ls_number_parameters 134
_refine_ls_number_reflns 1911
_refine_ls_number_restraints 0
_refine_ls_restrained_S_all 0.775
_refine_ls_R_factor_all 0.1015
_refine_ls_R_factor_gt 0.0481
_refine_ls_shift/su_max 0.000
_refine_ls_shift/su_mean 0.000
_refine_ls_structure_factor_coef Fsqd
_refine_ls_weighting_details 'calc w=1/[\s^2^(Fo^2^)+(0.0475P)^2^] where P=(Fo^2^+2Fc^2^)/3'
_refine_ls_weighting_scheme calc
_refine_ls_wR_factor_gt 0.0985
_refine_ls_wR_factor_ref 0.1135
_reflns_number_gt 1056
_reflns_number_total 1911
_reflns_threshold_expression >2\s(I)
_cod_data_source_file jo301880m_si_002.cif
_cod_data_source_block aver14
_cod_original_sg_symbol_H-M 'P 21/n'
_cod_database_code 4027680

loop_
_symmetry_equiv_pos_as_xyz
'x, y, z'
'-x+1/2, y+1/2, -z+1/2'
'-x, -y, -z'
'x-1/2, -y-1/2, z-1/2'

loop_
_atom_site_label
_atom_site_type_symbol
_atom_site_fract_x
_atom_site_fract_y
_atom_site_fract_z
_atom_site_U_iso_or_equiv
_atom_site_adp_type
_atom_site_occupancy
_atom_site_symmetry_multiplicity
_atom_site_calc_flag
_atom_site_refinement_flags
Cu1 Cu 0.0000 0.0000 0.5000 0.0308(2) Uani 1 2 d S
Cl1 Cl -0.1625(2) 0.10487(10) 0.3572(2) 0.0665(5) Uani 1 1 d .
N1 N 0.2907(5) 0.1102(2) 0.4446(4) 0.0314(9) Uani 1 1 d .
O1 O 0.2678(5) 0.0437(2) 0.5222(4) 0.0378(8) Uani 1 1 d .
C2 C 0.3103(8) 0.1875(3) 0.5096(6) 0.0417(13) Uani 1 1 d .
C21 C 0.3088(9) 0.1929(4) 0.6636(6) 0.0566(16) Uani 1 1 d .
H21A H 0.3571 0.2469 0.7038 0.085 Uiso 1 1 calc R
H21B H 0.3946 0.1502 0.7226 0.085 Uiso 1 1 calc R
H21C H 0.1736 0.1850 0.6636 0.085 Uiso 1 1 calc R
N3 N 0.3303(7) 0.2546(3) 0.4382(5) 0.0485(12) Uani 1 1 d .
C4 C 0.3307(9) 0.2438(3) 0.3020(7) 0.0508(15) Uani 1 1 d .
F4 F 0.3454(7) 0.31460(19) 0.2308(5) 0.0741(12) Uani 1 1 d .
C5 C 0.3165(7) 0.1694(3) 0.2276(6) 0.0372(12) Uani 1 1 d .
C6 C 0.3281(8) 0.1620(3) 0.0745(6) 0.0458(13) Uani 1 1 d .
H6A H 0.4678 0.1646 0.0795 0.055 Uiso 1 1 calc R
H6B H 0.2562 0.2082 0.0141 0.055 Uiso 1 1 calc R
C7 C 0.2350(9) 0.0792(4) 0.0051(6) 0.0498(14) Uani 1 1 d .
H7A H 0.2596 0.0711 -0.0871 0.060 Uiso 1 1 calc R
H7B H 0.0902 0.0809 -0.0163 0.060 Uiso 1 1 calc R
C8 C 0.3238(8) 0.0065(4) 0.1077(6) 0.0518(13) Uani 1 1 d .
H8A H 0.4690 0.0060 0.1313 0.062 Uiso 1 1 calc R
H8B H 0.2709 -0.0455 0.0578 0.062 Uiso 1 1 calc R
C9 C 0.2753(8) 0.0118(3) 0.2504(6) 0.0418(12) Uani 1 1 d .
H9A H 0.1386 -0.0076 0.2324 0.050 Uiso 1 1 calc R
H9B H 0.3661 -0.0244 0.3239 0.050 Uiso 1 1 calc R
C10 C 0.2954(6) 0.0985(3) 0.3074(5) 0.0309(10) Uani 1 1 d .

loop_
_atom_site_aniso_label
_atom_site_aniso_U_11
_atom_site_aniso_U_22
_atom_site_aniso_U_33
_atom_site_aniso_U_23
_atom_site_aniso_U_13
_atom_site_aniso_U_12
Cu1 0.0251(4) 0.0295(4) 0.0349(4) 0.0063(4) 0.0063(3) -0.0010(4)
Cl1 0.0308(7) 0.0570(9) 0.1006(13) 0.0455(9) 0.0078(7) 0.0037(6)
N1 0.0235(19) 0.029(2) 0.041(3) 0.0078(17) 0.0100(17) -0.0012(15)
O1 0.0305(18) 0.0398(19) 0.039(2) 0.0096(16) 0.0067(15) 0.0005(14)
C2 0.038(3) 0.039(3) 0.051(3) -0.015(2) 0.018(2) -0.008(2)
C21 0.066(4) 0.056(4) 0.052(4) -0.006(3) 0.025(3) -0.004(3)
N3 0.056(3) 0.035(2) 0.061(3) -0.005(2) 0.029(2) -0.007(2)
C4 0.056(4) 0.035(3) 0.068(4) 0.008(3) 0.029(3) -0.004(3)
F4 0.113(3) 0.0283(16) 0.097(3) 0.0112(17) 0.057(3) -0.0074(18)
C5 0.028(3) 0.036(3) 0.047(3) 0.002(2) 0.010(2) 0.000(2)
C6 0.042(3) 0.050(3) 0.045(3) 0.012(3) 0.014(2) -0.002(2)
C7 0.050(3) 0.058(4) 0.042(3) -0.006(3) 0.018(3) -0.003(3)
C8 0.045(3) 0.061(3) 0.046(3) -0.012(3) 0.011(2) 0.009(3)
C9 0.037(3) 0.042(3) 0.041(3) 0.006(2) 0.006(2) -0.001(2)
C10 0.021(2) 0.032(2) 0.037(3) -0.001(2) 0.0061(19) 0.0004(19)

loop_
_atom_type_symbol
_atom_type_description
_atom_type_scat_dispersion_real
_atom_type_scat_dispersion_imag
_atom_type_scat_source
C C 0.0033 0.0016 'International Tables Vol C Tables 4.2.6.8 and 6.1.1.4'
H H 0.0000 0.0000 'International Tables Vol C Tables 4.2.6.8 and 6.1.1.4'
N N 0.0061 0.0033 'International Tables Vol C Tables 4.2.6.8 and 6.1.1.4'
O O 0.0106 0.0060 'International Tables Vol C Tables 4.2.6.8 and 6.1.1.4'
F F 0.0171 0.0103 'International Tables Vol C Tables 4.2.6.8 and 6.1.1.4'
Cu Cu 0.3201 1.2651 'International Tables Vol C Tables 4.2.6.8 and 6.1.1.4'
Cl Cl 0.1484 0.1585 'International Tables Vol C Tables 4.2.6.8 and 6.1.1.4'

loop_
_geom_angle_atom_site_label_1
_geom_angle_atom_site_label_2
_geom_angle_atom_site_label_3
_geom_angle
_geom_angle_site_symmetry_1
_geom_angle_site_symmetry_3
O1 Cu1 O1 180.0 3_556 .
O1 Cu1 Cl1 94.25(10) 3_556 3_556
O1 Cu1 Cl1 85.75(10) . 3_556
O1 Cu1 Cl1 85.75(10) 3_556 .
O1 Cu1 Cl1 94.25(10) . .
Cl1 Cu1 Cl1 180.0 3_556 .
O1 N1 C10 119.0(4) . .
O1 N1 C2 118.2(4) . .
C10 N1 C2 122.8(4) . .
N1 O1 Cu1 121.1(2) . .
N3 C2 N1 120.7(5) . .
N3 C2 C21 121.0(5) . .
N1 C2 C21 118.3(5) . .
C2 C21 H21A 109.5 . .
C2 C21 H21B 109.5 . .
H21A C21 H21B 109.5 . .
C2 C21 H21C 109.5 . .
H21A C21 H21C 109.5 . .
H21B C21 H21C 109.5 . .
C2 N3 C4 116.8(5) . .
N3 C4 F4 114.9(5) . .
N3 C4 C5 127.3(5) . .
F4 C4 C5 117.8(5) . .
C4 C5 C10 114.5(5) . .
C4 C5 C6 124.0(5) . .
C10 C5 C6 121.5(4) . .
C5 C6 C7 109.8(4) . .
C5 C6 H6A 109.7 . .
C7 C6 H6A 109.7 . .
C5 C6 H6B 109.7 . .
C7 C6 H6B 109.7 . .
H6A C6 H6B 108.2 . .
C6 C7 C8 110.9(5) . .
C6 C7 H7A 109.5 . .
C8 C7 H7A 109.5 . .
C6 C7 H7B 109.5 . .
C8 C7 H7B 109.5 . .
H7A C7 H7B 108.0 . .
C7 C8 C9 112.1(5) . .
C7 C8 H8A 109.2 . .
C9 C8 H8A 109.2 . .
C7 C8 H8B 109.2 . .
C9 C8 H8B 109.2 . .
H8A C8 H8B 107.9 . .
C10 C9 C8 111.3(5) . .
C10 C9 H9A 109.4 . .
C8 C9 H9A 109.4 . .
C10 C9 H9B 109.4 . .
C8 C9 H9B 109.4 . .
H9A C9 H9B 108.0 . .
N1 C10 C5 117.9(4) . .
N1 C10 C9 117.6(4) . .
C5 C10 C9 124.5(4) . .

loop_
_geom_bond_atom_site_label_1
_geom_bond_atom_site_label_2
_geom_bond_distance
_geom_bond_site_symmetry_2
Cu1 O1 1.954(3) 3_556
Cu1 O1 1.954(3) .
Cu1 Cl1 2.2244(13) 3_556
Cu1 Cl1 2.2244(13) .
N1 O1 1.341(5) .
N1 C10 1.348(6) .
N1 C2 1.370(6) .
C2 N3 1.308(7) .
C2 C21 1.491(8) .
C21 H21A 0.9600 .
C21 H21B 0.9600 .
C21 H21C 0.9600 .
N3 C4 1.326(7) .
C4 F4 1.345(6) .
C4 C5 1.375(7) .
C5 C10 1.405(7) .
C5 C6 1.510(7) .
C6 C7 1.528(7) .
C6 H6A 0.9700 .
C6 H6B 0.9700 .
C7 C8 1.517(8) .
C7 H7A 0.9700 .
C7 H7B 0.9700 .
C8 C9 1.528(7) .
C8 H8A 0.9700 .
C8 H8B 0.9700 .
C9 C10 1.479(7) .
C9 H9A 0.9700 .
C9 H9B 0.9700 .

loop_
_geom_torsion_atom_site_label_1
_geom_torsion_atom_site_label_2
_geom_torsion_atom_site_label_3
_geom_torsion_atom_site_label_4
_geom_torsion
_geom_torsion_site_symmetry_1
C10 N1 O1 Cu1 -85.1(4) .
C2 N1 O1 Cu1 95.5(4) .
O1 Cu1 O1 N1 -38(29) 3_556
Cl1 Cu1 O1 N1 172.7(3) 3_556
Cl1 Cu1 O1 N1 -7.3(3) .
O1 N1 C2 N3 -179.1(4) .
C10 N1 C2 N3 1.6(7) .
O1 N1 C2 C21 1.1(7) .
C10 N1 C2 C21 -178.3(5) .
N1 C2 N3 C4 -0.1(8) .
C21 C2 N3 C4 179.8(5) .
C2 N3 C4 F4 178.1(5) .
C2 N3 C4 C5 -1.4(9) .
N3 C4 C5 C10 1.3(9) .
F4 C4 C5 C10 -178.1(5) .
N3 C4 C5 C6 -176.9(5) .
F4 C4 C5 C6 3.6(8) .
C4 C5 C6 C7 -160.1(5) .
C10 C5 C6 C7 21.7(7) .
C5 C6 C7 C8 -51.1(6) .
C6 C7 C8 C9 63.7(6) .
C7 C8 C9 C10 -41.6(6) .
O1 N1 C10 C5 179.0(4) .
C2 N1 C10 C5 -1.6(6) .
O1 N1 C10 C9 -0.2(6) .
C2 N1 C10 C9 179.2(4) .
C4 C5 C10 N1 0.2(6) .
C6 C5 C10 N1 178.6(4) .
C4 C5 C10 C9 179.4(5) .
C6 C5 C10 C9 -2.3(7) .
C8 C9 C10 N1 -169.0(4) .
C8 C9 C10 C5 11.8(7) .
